data_7205579
loop_
_publ_author_name
'Yao, Dandan'
'Zhao, Shanshan'
'Guo, Jianhua'
'Zhang, Zuolun'
'Zhang, Hongyu'
'Liu, Yu'
'Wang, Yue'

_publ_section_title
;
 Hydroxyphenyl-benzothiazole based full color organic emitting
 materials generated by facile molecular modification
;
_journal_issue 11
_journal_name_full 'Journal of Materials Chemistry'
_journal_page_first 3568
_journal_paper_doi 10.1039/c1jm00009h
_journal_volume 21
_journal_year 2011
_chemical_formula_sum 'C25 H16 N2 O S'
_chemical_formula_weight 392.46
_chemical_name_systematic
;
?
;
_space_group_IT_number 14
_symmetry_cell_setting monoclinic
_symmetry_space_group_name_Hall '-P 2yn'
_symmetry_space_group_name_H-M 'P 1 21/n 1'
_atom_sites_solution_hydrogens geom
_atom_sites_solution_primary direct
_atom_sites_solution_secondary difmap
_audit_creation_method SHELXL-97
_cell_angle_alpha 90.00
_cell_angle_beta 109.10(3)
_cell_angle_gamma 90.00
_cell_formula_units_Z 4
_cell_length_a 9.949(2)
_cell_length_b 15.759(3)
_cell_length_c 13.031(3)
_cell_measurement_reflns_used 4382
_cell_measurement_temperature 293(2)
_cell_measurement_theta_max 27.48
_cell_measurement_theta_min 3.07
_cell_volume 1930.6(8)
_computing_cell_refinement PROCESS-AUTO
_computing_data_collection PROCESS-AUTO
_computing_data_reduction PROCESS-AUTO
_computing_molecular_graphics 'SHELXL-97 (Sheldrick, 1997)'
_computing_publication_material 'SHELXL-97 (Sheldrick, 1997)'
_computing_structure_refinement 'SHELXL-97 (Sheldrick, 1997)'
_computing_structure_solution 'SHELXS-97 (Sheldrick, 1990)'
_diffrn_ambient_temperature 293(2)
_diffrn_detector_area_resol_mean none
_diffrn_measured_fraction_theta_full 0.993
_diffrn_measured_fraction_theta_max 0.993
_diffrn_measurement_device_type 'Omega scan'
_diffrn_measurement_method 10.0
_diffrn_radiation_monochromator graphite
_diffrn_radiation_source 'fine-focus sealed tube'
_diffrn_radiation_type MoK\a
_diffrn_radiation_wavelength 0.71073
_diffrn_reflns_av_R_equivalents 0.0310
_diffrn_reflns_av_sigmaI/netI 0.0273
_diffrn_reflns_limit_h_max 12
_diffrn_reflns_limit_h_min -12
_diffrn_reflns_limit_k_max 19
_diffrn_reflns_limit_k_min -20
_diffrn_reflns_limit_l_max 16
_diffrn_reflns_limit_l_min -16
_diffrn_reflns_number 18395
_diffrn_reflns_theta_full 27.48
_diffrn_reflns_theta_max 27.48
_diffrn_reflns_theta_min 3.07
_diffrn_standards_decay_% none
_diffrn_standards_interval_count none
_diffrn_standards_interval_time none
_diffrn_standards_number none
_exptl_absorpt_coefficient_mu 0.187
_exptl_absorpt_correction_T_max 0.9592
_exptl_absorpt_correction_T_min 0.9416
_exptl_absorpt_correction_type multi-scan
_exptl_crystal_colour block
_exptl_crystal_density_diffrn 1.350
_exptl_crystal_density_meas ?
_exptl_crystal_density_method 'not measured'
_exptl_crystal_description colorless
_exptl_crystal_F_000 816
_exptl_crystal_size_max 0.33
_exptl_crystal_size_mid 0.28
_exptl_crystal_size_min 0.23
_refine_diff_density_max 0.384
_refine_diff_density_min -0.309
_refine_diff_density_rms 0.038
_refine_ls_extinction_method none
_refine_ls_goodness_of_fit_ref 1.040
_refine_ls_hydrogen_treatment constr
_refine_ls_matrix_type full
_refine_ls_number_parameters 263
_refine_ls_number_reflns 4382
_refine_ls_number_restraints 0
_refine_ls_restrained_S_all 1.040
_refine_ls_R_factor_all 0.0600
_refine_ls_R_factor_gt 0.0408
_refine_ls_shift/su_max 0.000
_refine_ls_shift/su_mean 0.000
_refine_ls_structure_factor_coef Fsqd
_refine_ls_weighting_details 'calc w=1/[\s^2^(Fo^2^)+(0.0541P)^2^+0.3109P] where P=(Fo^2^+2Fc^2^)/3'
_refine_ls_weighting_scheme calc
_refine_ls_wR_factor_gt 0.1032
_refine_ls_wR_factor_ref 0.1116
_reflns_number_gt 3214
_reflns_number_total 4382
_reflns_threshold_expression >2sigma(I)
_cod_data_source_file C1JM00009H.TXT
_cod_data_source_block pCzOH
_cod_depositor_comments
;
The following automatic conversions were performed:
'_symmetry_cell_setting' value 'Monoclinic' changed to 'monoclinic'
according to '/home/saulius/struct/CIF-dictionaries/cif_core.dic'
dictionary named 'cif_core.dic' version 2.4.1 from 2010-06-29.

Automatic conversion script
Id: cif_fix_enum 1555 2011-01-17 13:19:09Z saulius 

The following automatic conversions were performed:

'_exptl_crystal_density_meas' value 'none' was changed to '?' - the
value is perceived as not measured.

Automatic conversion script
Id: cif_fix_values 3008 2015-01-20 13:52:24Z robertas 
;
_cod_original_cell_volume 1930.5(7)
_cod_original_sg_symbol_H-M P2(1)/n
_cod_database_code 7205579

loop_
_symmetry_equiv_pos_as_xyz
'x, y, z'
'-x+1/2, y+1/2, -z+1/2'
'-x, -y, -z'
'x-1/2, -y-1/2, z-1/2'

loop_
_atom_site_label
_atom_site_type_symbol
_atom_site_fract_x
_atom_site_fract_y
_atom_site_fract_z
_atom_site_U_iso_or_equiv
_atom_site_adp_type
_atom_site_occupancy
_atom_site_symmetry_multiplicity
_atom_site_calc_flag
_atom_site_refinement_flags
_atom_site_disorder_assembly
_atom_site_disorder_group
C1 C 0.45031(17) 0.02839(11) 1.22899(13) 0.0465(4) Uani 1 1 d . . .
C2 C 0.4915(2) -0.03933(12) 1.30052(16) 0.0627(5) Uani 1 1 d . . .
H2 H 0.5697 -0.0726 1.3030 0.075 Uiso 1 1 calc R . .
C3 C 0.4130(2) -0.05558(14) 1.36749(18) 0.0752(6) Uani 1 1 d . . .
H3 H 0.4389 -0.1004 1.4165 0.090 Uiso 1 1 calc R . .
C4 C 0.2962(2) -0.00641(16) 1.36330(18) 0.0767(6) Uani 1 1 d . . .
H4 H 0.2437 -0.0198 1.4085 0.092 Uiso 1 1 calc R . .
C5 C 0.2556(2) 0.06177(13) 1.29402(17) 0.0641(5) Uani 1 1 d . . .
H5 H 0.1779 0.0950 1.2928 0.077 Uiso 1 1 calc R . .
C6 C 0.33463(17) 0.07949(10) 1.22571(13) 0.0463(4) Uani 1 1 d . . .
C7 C 0.39636(15) 0.14218(10) 1.09498(13) 0.0408(3) Uani 1 1 d . . .
C8 C 0.39153(15) 0.20204(10) 1.00881(12) 0.0400(3) Uani 1 1 d . . .
C9 C 0.28932(16) 0.26740(10) 0.98185(13) 0.0431(4) Uani 1 1 d . . .
C10 C 0.28448(16) 0.32393(10) 0.89932(13) 0.0445(4) Uani 1 1 d . . .
H10 H 0.2168 0.3670 0.8818 0.053 Uiso 1 1 calc R . .
C11 C 0.37984(16) 0.31651(10) 0.84301(13) 0.0430(4) Uani 1 1 d . . .
C12 C 0.48055(17) 0.25176(11) 0.86757(14) 0.0474(4) Uani 1 1 d . . .
H12 H 0.5440 0.2466 0.8291 0.057 Uiso 1 1 calc R . .
C13 C 0.48520(16) 0.19561(10) 0.94921(13) 0.0451(4) Uani 1 1 d . . .
H13 H 0.5523 0.1522 0.9653 0.054 Uiso 1 1 calc R . .
C14 C 0.37857(15) 0.46443(10) 0.77210(14) 0.0446(4) Uani 1 1 d . . .
C15 C 0.38852(18) 0.51245(11) 0.86303(15) 0.0525(4) Uani 1 1 d . . .
H15 H 0.3894 0.4870 0.9277 0.063 Uiso 1 1 calc R . .
C16 C 0.3971(2) 0.59970(12) 0.85458(18) 0.0637(5) Uani 1 1 d . . .
H16 H 0.4046 0.6336 0.9147 0.076 Uiso 1 1 calc R . .
C17 C 0.3946(2) 0.63744(13) 0.75749(19) 0.0680(6) Uani 1 1 d . . .
H17 H 0.4007 0.6962 0.7537 0.082 Uiso 1 1 calc R . .
C18 C 0.38324(19) 0.58957(12) 0.66746(17) 0.0603(5) Uani 1 1 d . . .
H18 H 0.3811 0.6156 0.6029 0.072 Uiso 1 1 calc R . .
C19 C 0.37490(16) 0.50138(11) 0.67338(14) 0.0481(4) Uani 1 1 d . . .
C20 C 0.36679(16) 0.43315(11) 0.59804(14) 0.0488(4) Uani 1 1 d . . .
C21 C 0.35437(19) 0.42952(15) 0.48790(16) 0.0616(5) Uani 1 1 d . . .
H21 H 0.3516 0.4791 0.4486 0.074 Uiso 1 1 calc R . .
C22 C 0.3464(2) 0.35192(17) 0.43879(16) 0.0688(6) Uani 1 1 d . . .
H22 H 0.3379 0.3493 0.3656 0.083 Uiso 1 1 calc R . .
C23 C 0.35092(19) 0.27729(15) 0.49617(16) 0.0650(5) Uani 1 1 d . . .
H23 H 0.3471 0.2256 0.4610 0.078 Uiso 1 1 calc R . .
C24 C 0.36101(18) 0.27804(12) 0.60457(15) 0.0557(4) Uani 1 1 d . . .
H24 H 0.3624 0.2279 0.6426 0.067 Uiso 1 1 calc R . .
C25 C 0.36891(16) 0.35667(11) 0.65427(13) 0.0462(4) Uani 1 1 d . . .
N1 N 0.30661(14) 0.14380(9) 1.14887(11) 0.0478(3) Uani 1 1 d . . .
N2 N 0.37588(14) 0.37596(9) 0.76040(11) 0.0457(3) Uani 1 1 d . . .
O1 O 0.19176(14) 0.27698(8) 1.03195(11) 0.0613(4) Uani 1 1 d . . .
H1 H 0.2027 0.2399 1.0781 0.092 Uiso 1 1 calc R . .
S1 S 0.52411(5) 0.06191(3) 1.13278(4) 0.05150(15) Uani 1 1 d . . .

loop_
_atom_site_aniso_label
_atom_site_aniso_U_11
_atom_site_aniso_U_22
_atom_site_aniso_U_33
_atom_site_aniso_U_23
_atom_site_aniso_U_13
_atom_site_aniso_U_12
C1 0.0473(8) 0.0457(9) 0.0455(9) 0.0050(7) 0.0141(7) -0.0072(7)
C2 0.0625(11) 0.0557(11) 0.0691(13) 0.0208(10) 0.0204(10) 0.0019(9)
C3 0.0776(14) 0.0738(14) 0.0718(14) 0.0322(11) 0.0209(11) -0.0070(11)
C4 0.0772(14) 0.0946(17) 0.0681(14) 0.0233(12) 0.0374(11) -0.0108(13)
C5 0.0615(11) 0.0758(13) 0.0637(12) 0.0112(10) 0.0322(10) -0.0001(10)
C6 0.0480(9) 0.0475(9) 0.0435(9) 0.0034(7) 0.0154(7) -0.0066(7)
C7 0.0395(7) 0.0389(8) 0.0442(9) 0.0003(7) 0.0137(6) -0.0022(6)
C8 0.0409(7) 0.0360(8) 0.0435(9) 0.0032(6) 0.0141(6) -0.0015(6)
C9 0.0440(8) 0.0398(8) 0.0479(9) -0.0001(7) 0.0186(7) 0.0004(7)
C10 0.0442(8) 0.0371(8) 0.0515(10) 0.0053(7) 0.0145(7) 0.0047(7)
C11 0.0428(8) 0.0395(8) 0.0445(9) 0.0070(7) 0.0112(7) -0.0027(7)
C12 0.0441(8) 0.0501(9) 0.0518(10) 0.0109(8) 0.0209(7) 0.0041(7)
C13 0.0411(8) 0.0440(9) 0.0517(10) 0.0099(7) 0.0174(7) 0.0065(7)
C14 0.0366(7) 0.0420(9) 0.0515(10) 0.0095(7) 0.0094(7) -0.0005(7)
C15 0.0515(9) 0.0471(10) 0.0547(11) 0.0057(8) 0.0116(8) -0.0009(8)
C16 0.0591(11) 0.0479(11) 0.0772(14) -0.0015(10) 0.0129(10) -0.0008(9)
C17 0.0652(12) 0.0414(10) 0.0911(16) 0.0142(10) 0.0169(11) 0.0006(9)
C18 0.0515(10) 0.0539(11) 0.0727(13) 0.0261(10) 0.0162(9) 0.0025(8)
C19 0.0363(8) 0.0493(9) 0.0554(10) 0.0162(8) 0.0106(7) 0.0005(7)
C20 0.0352(8) 0.0607(11) 0.0499(10) 0.0146(8) 0.0131(7) 0.0013(7)
C21 0.0470(9) 0.0855(15) 0.0524(11) 0.0184(10) 0.0162(8) -0.0031(9)
C22 0.0507(10) 0.1100(19) 0.0478(11) 0.0018(12) 0.0191(8) -0.0047(11)
C23 0.0504(10) 0.0852(15) 0.0596(12) -0.0116(11) 0.0183(9) 0.0016(10)
C24 0.0509(9) 0.0584(11) 0.0570(11) 0.0014(9) 0.0169(8) 0.0041(8)
C25 0.0388(8) 0.0534(10) 0.0455(9) 0.0078(8) 0.0127(7) 0.0016(7)
N1 0.0498(8) 0.0479(8) 0.0496(8) 0.0059(6) 0.0216(6) 0.0012(6)
N2 0.0508(7) 0.0406(7) 0.0446(8) 0.0098(6) 0.0140(6) 0.0004(6)
O1 0.0682(8) 0.0565(8) 0.0746(9) 0.0159(6) 0.0444(7) 0.0207(6)
S1 0.0495(2) 0.0512(3) 0.0586(3) 0.0160(2) 0.0243(2) 0.01029(19)

loop_
_atom_type_symbol
_atom_type_description
_atom_type_scat_dispersion_real
_atom_type_scat_dispersion_imag
_atom_type_scat_source
C C 0.0033 0.0016 'International Tables Vol C Tables 4.2.6.8 and 6.1.1.4'
H H 0.0000 0.0000 'International Tables Vol C Tables 4.2.6.8 and 6.1.1.4'
N N 0.0061 0.0033 'International Tables Vol C Tables 4.2.6.8 and 6.1.1.4'
O O 0.0106 0.0060 'International Tables Vol C Tables 4.2.6.8 and 6.1.1.4'
S S 0.1246 0.1234 'International Tables Vol C Tables 4.2.6.8 and 6.1.1.4'

loop_
_geom_angle_atom_site_label_1
_geom_angle_atom_site_label_2
_geom_angle_atom_site_label_3
_geom_angle
_geom_angle_site_symmetry_1
_geom_angle_site_symmetry_3
_geom_angle_publ_flag
C2 C1 C6 121.63(16) . . ?
C2 C1 S1 128.28(14) . . ?
C6 C1 S1 110.09(12) . . ?
C3 C2 C1 117.79(19) . . ?
C3 C2 H2 121.1 . . ?
C1 C2 H2 121.1 . . ?
C2 C3 C4 121.07(19) . . ?
C2 C3 H3 119.5 . . ?
C4 C3 H3 119.5 . . ?
C5 C4 C3 121.70(19) . . ?
C5 C4 H4 119.1 . . ?
C3 C4 H4 119.1 . . ?
C4 C5 C6 117.98(19) . . ?
C4 C5 H5 121.0 . . ?
C6 C5 H5 121.0 . . ?
N1 C6 C1 114.40(14) . . ?
N1 C6 C5 125.77(16) . . ?
C1 C6 C5 119.80(16) . . ?
N1 C7 C8 123.17(14) . . ?
N1 C7 S1 115.19(12) . . ?
C8 C7 S1 121.64(11) . . ?
C13 C8 C9 118.18(14) . . ?
C13 C8 C7 121.45(14) . . ?
C9 C8 C7 120.35(14) . . ?
O1 C9 C10 117.24(14) . . ?
O1 C9 C8 122.56(14) . . ?
C10 C9 C8 120.18(14) . . ?
C11 C10 C9 120.17(14) . . ?
C11 C10 H10 119.9 . . ?
C9 C10 H10 119.9 . . ?
C10 C11 C12 120.52(14) . . ?
C10 C11 N2 119.61(14) . . ?
C12 C11 N2 119.87(14) . . ?
C13 C12 C11 119.33(15) . . ?
C13 C12 H12 120.3 . . ?
C11 C12 H12 120.3 . . ?
C12 C13 C8 121.61(15) . . ?
C12 C13 H13 119.2 . . ?
C8 C13 H13 119.2 . . ?
C15 C14 C19 122.17(16) . . ?
C15 C14 N2 129.15(15) . . ?
C19 C14 N2 108.64(15) . . ?
C14 C15 C16 117.70(17) . . ?
C14 C15 H15 121.1 . . ?
C16 C15 H15 121.1 . . ?
C15 C16 C17 120.9(2) . . ?
C15 C16 H16 119.5 . . ?
C17 C16 H16 119.5 . . ?
C18 C17 C16 121.08(18) . . ?
C18 C17 H17 119.5 . . ?
C16 C17 H17 119.5 . . ?
C17 C18 C19 119.42(18) . . ?
C17 C18 H18 120.3 . . ?
C19 C18 H18 120.3 . . ?
C18 C19 C14 118.70(18) . . ?
C18 C19 C20 134.16(17) . . ?
C14 C19 C20 107.11(15) . . ?
C21 C20 C25 118.67(18) . . ?
C21 C20 C19 134.05(17) . . ?
C25 C20 C19 107.25(15) . . ?
C22 C21 C20 119.15(19) . . ?
C22 C21 H21 120.4 . . ?
C20 C21 H21 120.4 . . ?
C21 C22 C23 121.22(19) . . ?
C21 C22 H22 119.4 . . ?
C23 C22 H22 119.4 . . ?
C24 C23 C22 121.5(2) . . ?
C24 C23 H23 119.3 . . ?
C22 C23 H23 119.3 . . ?
C23 C24 C25 117.26(18) . . ?
C23 C24 H24 121.4 . . ?
C25 C24 H24 121.4 . . ?
C24 C25 N2 129.31(16) . . ?
C24 C25 C20 122.19(17) . . ?
N2 C25 C20 108.48(15) . . ?
C7 N1 C6 111.28(14) . . ?
C25 N2 C14 108.50(13) . . ?
C25 N2 C11 126.06(14) . . ?
C14 N2 C11 125.44(14) . . ?
C9 O1 H1 109.5 . . ?
C1 S1 C7 89.04(8) . . ?

loop_
_geom_bond_atom_site_label_1
_geom_bond_atom_site_label_2
_geom_bond_distance
_geom_bond_site_symmetry_2
_geom_bond_publ_flag
C1 C2 1.388(2) . ?
C1 C6 1.394(2) . ?
C1 S1 1.7299(17) . ?
C2 C3 1.372(3) . ?
C2 H2 0.9300 . ?
C3 C4 1.383(3) . ?
C3 H3 0.9300 . ?
C4 C5 1.376(3) . ?
C4 H4 0.9300 . ?
C5 C6 1.395(2) . ?
C5 H5 0.9300 . ?
C6 N1 1.387(2) . ?
C7 N1 1.3045(19) . ?
C7 C8 1.455(2) . ?
C7 S1 1.7459(16) . ?
C8 C13 1.398(2) . ?
C8 C9 1.409(2) . ?
C9 O1 1.3438(18) . ?
C9 C10 1.385(2) . ?
C10 C11 1.381(2) . ?
C10 H10 0.9300 . ?
C11 C12 1.392(2) . ?
C11 N2 1.4177(19) . ?
C12 C13 1.373(2) . ?
C12 H12 0.9300 . ?
C13 H13 0.9300 . ?
C14 C15 1.382(2) . ?
C14 C19 1.402(2) . ?
C14 N2 1.402(2) . ?
C15 C16 1.384(3) . ?
C15 H15 0.9300 . ?
C16 C17 1.391(3) . ?
C16 H16 0.9300 . ?
C17 C18 1.368(3) . ?
C17 H17 0.9300 . ?
C18 C19 1.396(3) . ?
C18 H18 0.9300 . ?
C19 C20 1.440(3) . ?
C20 C21 1.401(3) . ?
C20 C25 1.407(2) . ?
C21 C22 1.370(3) . ?
C21 H21 0.9300 . ?
C22 C23 1.387(3) . ?
C22 H22 0.9300 . ?
C23 C24 1.383(3) . ?
C23 H23 0.9300 . ?
C24 C25 1.388(3) . ?
C24 H24 0.9300 . ?
C25 N2 1.395(2) . ?
O1 H1 0.8200 . ?

loop_
_cod_related_entry_id
_cod_related_entry_database
_cod_related_entry_code
1 ChemSpider 30653742
